data_4343887
loop_
_publ_author_name
'Ok, K.M.'
'Halasyamani, P.S.'

_publ_section_title
;
 Mixed-metal tellurites: synthesis, structure, and characterization of
 Na1.4 Nb3 Te4.9 O18 and Na Nb3 Te4 O16
;
_journal_name_full 'Inorganic Chemistry'
_journal_page_first 3919
_journal_page_last 3925
_journal_volume 44
_journal_year 2005
_chemical_formula_sum 'Na Nb3 O16 Te4'
_chemical_name_systematic 'Na Nb3 Te4 O16'
_space_group_IT_number 11
_symmetry_space_group_name_Hall '-P 2yb'
_symmetry_space_group_name_H-M 'P 1 21/m 1'
_cell_angle_alpha 90
_cell_angle_beta 102.98
_cell_angle_gamma 90
_cell_formula_units_Z 2
_cell_length_a 6.6126
_cell_length_b 7.4738
_cell_length_c 14.034
_cell_volume 675.856
_citation_journal_id_ASTM INOCAJ
_cod_data_source_file Ok_INOCAJ_2005_623.cif
_cod_data_source_block Na1Nb3O16Te4
_cod_original_cell_volume 675.8559
_cod_original_formula_sum 'Na1 Nb3 O16 Te4'
_cod_database_code 4343887

loop_
_symmetry_equiv_pos_as_xyz
x,y,z
-x,y+1/2,-z
-x,-y,-z
x,-y-1/2,z

loop_
_atom_site_label
_atom_site_type_symbol
_atom_site_fract_x
_atom_site_fract_y
_atom_site_fract_z
_atom_site_occupancy
_atom_site_U_iso_or_equiv
Nb2 Nb+5 1.07442 0.00084 0.27426 1 0.0
O3 O-2 0.9165 0.25 -0.0246 1 0.0
O7 O-2 1.1215 -0.0601 0.4255 1 0.0
O5 O-2 1.6222 0.0602 0.7041 1 0.0
O9 O-2 0.6491 0.25 0.4219 1 0.0
Te3 Te+4 0.48208 0.25 -0.00354 1 0.0
Nb1 Nb+5 1 0 0 1 0.0
O6 O-2 1.1473 0.25 0.3135 1 0.0
Na1 Na+1 0.5 0 0.5 1 0.0
O4 O-2 0.7795 0.0568 0.2818 1 0.0
O8 O-2 0.9879 -0.25 0.2553 1 0.0
O10 O-2 0.6223 0.25 0.123 1 0.0
O2 O-2 1.0464 0.0401 0.1427 1 0.0
Te1 Te+4 0.59224 0.25 0.27425 1 0.0
Te2 Te+4 1.43381 0.25 0.71294 1 0.0
O1 O-2 0.2959 0.0597 0.007 1 0.0
Te4 Te+4 1.05606 -0.25 0.50103 1 0.0
O11 O-2 1.3062 0.25 0.582 1 0.0
